data_2018241
loop_
_publ_author_name
'Sridhar, Balasubramanian'

_publ_section_title
;
 Water-induced pseudo-quadruple hydrogen-bonding motifs in
 xanthine--inorganic acid complexes
;
_journal_coeditor_code DN3164
_journal_issue 10
_journal_name_full 'Acta Crystallographica Section C'
_journal_page_first o382
_journal_page_last o386
_journal_paper_doi 10.1107/S0108270111036493
_journal_volume 67
_journal_year 2011
_chemical_formula_iupac 'C5 H5 N4 O2 +, N O3 -, H2 O'
_chemical_formula_moiety 'C5 H5 N4 O2 +, N O3 -, H2 O'
_chemical_formula_sum 'C5 H7 N5 O6'
_chemical_formula_weight 233.16
_chemical_name_common 'Xanthinium nitrate hydrate'
_chemical_name_systematic
;
2,6-dioxo-1,2,3,6-tetrahydro-9<i>H</i>-purin-7-ium nitrate monohydrate
;
_space_group_IT_number 2
_symmetry_cell_setting triclinic
_symmetry_space_group_name_Hall '-P 1'
_symmetry_space_group_name_H-M 'P -1'
_atom_sites_solution_hydrogens geom
_atom_sites_solution_primary direct
_atom_sites_solution_secondary difmap
_audit_creation_method SHELXL-97
_cell_angle_alpha 80.248(2)
_cell_angle_beta 80.800(2)
_cell_angle_gamma 75.657(2)
_cell_formula_units_Z 2
_cell_length_a 5.0416(7)
_cell_length_b 7.4621(10)
_cell_length_c 12.1396(16)
_cell_measurement_reflns_used 3003
_cell_measurement_temperature 294(2)
_cell_measurement_theta_max 27.94
_cell_measurement_theta_min 2.84
_cell_volume 432.74(10)
_computing_cell_refinement 'SAINT (Bruker, 2001)'
_computing_data_collection 'SMART (Bruker, 2001)'
_computing_data_reduction 'SAINT (Bruker, 2001)'
_computing_molecular_graphics 'DIAMOND (Brandenburg & Putz, 2005)'
_computing_publication_material 'SHELXL97 (Sheldrick, 2008)'
_computing_structure_refinement 'SHELXL97 (Sheldrick, 2008)'
_computing_structure_solution 'SHELXS97 (Sheldrick, 2008)'
_diffrn_ambient_temperature 294(2)
_diffrn_measured_fraction_theta_full 0.996
_diffrn_measured_fraction_theta_max 0.996
_diffrn_measurement_device 'Bruker SMART APEX CCD area-detector'
_diffrn_measurement_device_type 'Bruker SMART APEX CCD area-detector'
_diffrn_measurement_method \w
_diffrn_radiation_monochromator graphite
_diffrn_radiation_source 'fine-focus sealed tube'
_diffrn_radiation_type MoK\a
_diffrn_radiation_wavelength 0.71073
_diffrn_reflns_av_R_equivalents 0.0191
_diffrn_reflns_av_sigmaI/netI 0.0199
_diffrn_reflns_limit_h_max 6
_diffrn_reflns_limit_h_min -6
_diffrn_reflns_limit_k_max 9
_diffrn_reflns_limit_k_min -9
_diffrn_reflns_limit_l_max 15
_diffrn_reflns_limit_l_min -15
_diffrn_reflns_number 4689
_diffrn_reflns_theta_full 26.50
_diffrn_reflns_theta_max 26.50
_diffrn_reflns_theta_min 1.72
_diffrn_standards_number 0
_exptl_absorpt_coefficient_mu 0.164
_exptl_absorpt_correction_type none
_exptl_crystal_colour colourless
_exptl_crystal_density_diffrn 1.789
_exptl_crystal_density_method 'not measured'
_exptl_crystal_description block
_exptl_crystal_F_000 240
_exptl_crystal_size_max 0.21
_exptl_crystal_size_mid 0.18
_exptl_crystal_size_min 0.09
_refine_diff_density_max 0.188
_refine_diff_density_min -0.280
_refine_ls_extinction_method none
_refine_ls_goodness_of_fit_ref 1.153
_refine_ls_hydrogen_treatment mixed
_refine_ls_matrix_type full
_refine_ls_number_parameters 169
_refine_ls_number_reflns 1801
_refine_ls_number_restraints 0
_refine_ls_restrained_S_all 1.153
_refine_ls_R_factor_all 0.0390
_refine_ls_R_factor_gt 0.0368
_refine_ls_shift/su_max 0.000
_refine_ls_shift/su_mean 0.000
_refine_ls_structure_factor_coef Fsqd
_refine_ls_weighting_details 'calc w = 1/[\s^2^(Fo^2^)+(0.0573P)^2^+0.0657P] where P=(Fo^2^+2Fc^2^)/3'
_refine_ls_weighting_scheme calc
_refine_ls_wR_factor_gt 0.1002
_refine_ls_wR_factor_ref 0.1021
_reflns_number_gt 1672
_reflns_number_total 1801
_reflns_threshold_expression I>2\s(I)
_cod_data_source_file dn3164.cif
_cod_data_source_block I
_cod_database_code 2018241
_cod_database_fobs_code 2018241

loop_
_symmetry_equiv_pos_as_xyz
'x, y, z'
'-x, -y, -z'

loop_
_atom_site_type_symbol
_atom_site_label
_atom_site_fract_x
_atom_site_fract_y
_atom_site_fract_z
_atom_site_U_iso_or_equiv
_atom_site_adp_type
_atom_site_calc_flag
_atom_site_refinement_flags
_atom_site_occupancy
_atom_site_symmetry_multiplicity
C C2 0.8839(3) 0.67326(18) 0.85469(11) 0.0317(3) Uani d . 1 1
C C4 0.9133(3) 0.95057(18) 0.73263(10) 0.0303(3) Uani d . 1 1
C C5 1.0807(3) 0.99502(18) 0.79615(11) 0.0318(3) Uani d . 1 1
C C6 1.1646(3) 0.87723(18) 0.89663(11) 0.0306(3) Uani d . 1 1
C C8 1.0093(3) 1.2173(2) 0.65574(12) 0.0379(3) Uani d . 1 1
H H8 1.0142 1.3270 0.6068 0.045 Uiso calc R 1 1
N N1 1.0543(2) 0.72169(16) 0.91742(10) 0.0335(3) Uani d . 1 1
H H1N 1.098(4) 0.641(3) 0.9773(17) 0.044(5) Uiso d . 1 1
N N3 0.8151(2) 0.79268(16) 0.75885(10) 0.0327(3) Uani d . 1 1
H H3N 0.723(4) 0.763(3) 0.7147(17) 0.050(5) Uiso d . 1 1
N N7 1.1373(2) 1.16338(17) 0.74592(10) 0.0362(3) Uani d . 1 1
H H7N 1.248(4) 1.231(3) 0.7721(16) 0.049(5) Uiso d . 1 1
N N9 0.8699(2) 1.09049(16) 0.64468(10) 0.0345(3) Uani d . 1 1
H H9N 0.766(5) 1.102(3) 0.587(2) 0.067(6) Uiso d . 1 1
O O10 0.7987(2) 0.53016(14) 0.88339(9) 0.0428(3) Uani d . 1 1
O O11 1.3161(2) 0.90595(15) 0.95805(9) 0.0405(3) Uani d . 1 1
N N10 0.3861(2) 0.67465(16) 0.58981(10) 0.0347(3) Uani d . 1 1
O O1 0.5039(3) 0.60312(17) 0.67433(10) 0.0572(4) Uani d . 1 1
O O2 0.2181(3) 0.60354(19) 0.56025(10) 0.0538(3) Uani d . 1 1
O O3 0.4391(3) 0.82339(16) 0.53603(10) 0.0506(3) Uani d . 1 1
O O1W 0.4474(3) 0.29587(19) 0.85104(12) 0.0535(3) Uani d . 1 1
H H1W 0.515(5) 0.384(4) 0.8293(19) 0.064(6) Uiso d . 1 1
H H2W 0.501(5) 0.231(4) 0.906(2) 0.077(8) Uiso d . 1 1

loop_
_atom_site_aniso_label
_atom_site_aniso_U_11
_atom_site_aniso_U_22
_atom_site_aniso_U_33
_atom_site_aniso_U_12
_atom_site_aniso_U_13
_atom_site_aniso_U_23
C2 0.0366(7) 0.0315(6) 0.0301(6) -0.0105(5) -0.0122(5) -0.0013(5)
C4 0.0325(6) 0.0329(6) 0.0256(6) -0.0058(5) -0.0083(5) -0.0023(5)
C5 0.0355(7) 0.0321(6) 0.0301(6) -0.0099(5) -0.0100(5) -0.0021(5)
C6 0.0330(6) 0.0322(6) 0.0284(6) -0.0074(5) -0.0094(5) -0.0040(5)
C8 0.0435(7) 0.0366(7) 0.0346(7) -0.0123(6) -0.0114(6) 0.0033(5)
N1 0.0418(6) 0.0333(6) 0.0287(6) -0.0120(5) -0.0161(5) 0.0027(5)
N3 0.0393(6) 0.0348(6) 0.0289(6) -0.0127(5) -0.0157(5) -0.0006(4)
N7 0.0417(6) 0.0350(6) 0.0355(6) -0.0142(5) -0.0125(5) 0.0008(5)
N9 0.0398(6) 0.0365(6) 0.0283(6) -0.0099(5) -0.0128(5) 0.0022(5)
O10 0.0563(6) 0.0379(6) 0.0425(6) -0.0226(5) -0.0242(5) 0.0062(4)
O11 0.0467(6) 0.0431(6) 0.0391(6) -0.0168(5) -0.0223(4) -0.0007(4)
N10 0.0418(6) 0.0349(6) 0.0311(6) -0.0123(5) -0.0122(5) -0.0016(4)
O1 0.0828(9) 0.0526(7) 0.0462(7) -0.0292(6) -0.0386(6) 0.0150(5)
O2 0.0597(7) 0.0643(7) 0.0501(7) -0.0322(6) -0.0199(5) -0.0031(6)
O3 0.0658(7) 0.0421(6) 0.0487(6) -0.0233(5) -0.0212(5) 0.0106(5)
O1W 0.0699(8) 0.0486(7) 0.0548(7) -0.0349(6) -0.0342(6) 0.0145(6)

loop_
_atom_type_symbol
_atom_type_description
_atom_type_scat_dispersion_real
_atom_type_scat_dispersion_imag
_atom_type_scat_source
C C 0.0033 0.0016 'International Tables Vol C Tables 4.2.6.8 and 6.1.1.4'
H H 0.0000 0.0000 'International Tables Vol C Tables 4.2.6.8 and 6.1.1.4'
N N 0.0061 0.0033 'International Tables Vol C Tables 4.2.6.8 and 6.1.1.4'
O O 0.0106 0.0060 'International Tables Vol C Tables 4.2.6.8 and 6.1.1.4'

loop_
_geom_angle_atom_site_label_1
_geom_angle_atom_site_label_2
_geom_angle_atom_site_label_3
_geom_angle
_geom_angle_publ_flag
O10 C2 N3 121.77(12) ?
O10 C2 N1 121.24(12) ?
N3 C2 N1 117.00(12) ?
N3 C4 C5 122.92(12) ?
N3 C4 N9 129.65(12) ?
C5 C4 N9 107.43(12) ?
C4 C5 N7 107.28(12) ?
C4 C5 C6 121.78(13) ?
N7 C5 C6 130.94(12) ?
O11 C6 N1 122.53(12) ?
O11 C6 C5 125.99(13) ?
N1 C6 C5 111.49(11) ?
N7 C8 N9 109.99(13) ?
N7 C8 H8 125.0 ?
N9 C8 H8 125.0 ?
C6 N1 C2 127.98(11) ?
C6 N1 H1N 117.2(12) ?
C2 N1 H1N 114.8(12) ?
C4 N3 C2 118.83(12) ?
C4 N3 H3N 121.2(13) ?
C2 N3 H3N 119.8(13) ?
C8 N7 C5 107.89(12) y
C8 N7 H7N 125.5(11) ?
C5 N7 H7N 126.6(11) ?
C8 N9 C4 107.42(12) y
C8 N9 H9N 123.9(15) ?
C4 N9 H9N 128.7(15) ?
O2 N10 O1 121.01(12) ?
O2 N10 O3 120.55(12) ?
O1 N10 O3 118.43(12) ?
H1W O1W H2W 116(3) ?

loop_
_geom_bond_atom_site_label_1
_geom_bond_atom_site_label_2
_geom_bond_distance
C2 O10 1.2247(17)
C2 N3 1.3759(18)
C2 N1 1.3799(17)
C4 N3 1.3588(18)
C4 C5 1.3604(18)
C4 N9 1.3645(17)
C5 N7 1.3761(18)
C5 C6 1.4342(18)
C6 O11 1.2256(16)
C6 N1 1.3770(18)
C8 N7 1.3134(18)
C8 N9 1.345(2)
C8 H8 0.9300
N1 H1N 0.88(2)
N3 H3N 0.85(2)
N7 H7N 0.96(2)
N9 H9N 0.92(2)
N10 O2 1.2298(16)
N10 O1 1.2420(16)
N10 O3 1.2550(16)
O1W H1W 0.80(3)
O1W H2W 0.80(3)

loop_
_geom_hbond_atom_site_label_D
_geom_hbond_atom_site_label_H
_geom_hbond_atom_site_label_A
_geom_hbond_site_symmetry_A
_geom_hbond_distance_DH
_geom_hbond_distance_HA
_geom_hbond_distance_DA
_geom_hbond_angle_DHA
N1 H1N O10 2_767 0.88(2) 1.99(2) 2.8761(15) 177(2)
N3 H3N O1 . 0.85(2) 1.97(2) 2.7604(17) 153(2)
N7 H7N O1W 1_665 0.96(2) 1.69(2) 2.6233(17) 162(2)
N9 H9N O3 2_676 0.92(2) 1.88(3) 2.7878(17) 168(2)
O1W H1W O10 . 0.80(3) 2.24(3) 2.8873(16) 139(2)
O1W H1W O1 . 0.80(3) 2.27(3) 2.8986(18) 136(2)
O1W H2W O11 2_767 0.80(3) 2.02(3) 2.8059(16) 170(3)
C8 H8 O2 1_665 0.93 2.47 3.277(2) 145
C8 H8 O2 2_676 0.93 2.42 2.999(2) 120

loop_
_geom_torsion_atom_site_label_1
_geom_torsion_atom_site_label_2
_geom_torsion_atom_site_label_3
_geom_torsion_atom_site_label_4
_geom_torsion
N3 C4 C5 N7 -179.41(12)
N9 C4 C5 N7 0.20(15)
N3 C4 C5 C6 -0.3(2)
N9 C4 C5 C6 179.26(12)
C4 C5 C6 O11 179.42(13)
N7 C5 C6 O11 -1.8(2)
C4 C5 C6 N1 -0.21(18)
N7 C5 C6 N1 178.61(13)
O11 C6 N1 C2 -179.51(13)
C5 C6 N1 C2 0.1(2)
O10 C2 N1 C6 -179.57(13)
N3 C2 N1 C6 0.5(2)
C5 C4 N3 C2 1.0(2)
N9 C4 N3 C2 -178.52(13)
O10 C2 N3 C4 179.04(13)
N1 C2 N3 C4 -1.02(19)
N9 C8 N7 C5 0.04(16)
C4 C5 N7 C8 -0.15(16)
C6 C5 N7 C8 -179.10(14)
N7 C8 N9 C4 0.08(16)
N3 C4 N9 C8 179.41(14)
C5 C4 N9 C8 -0.17(15)
